data_7016955
loop_
_publ_author_name
'Hirtenlehner, Christa'
'Krims, Charlotte'
'H\"olbling, Johanna'
'List, Manuela'
'Zabel, Manfred'
'Fleck, Michel'
'Berger, Raphael J. F.'
'Schoefberger, Wolfgang'
'Monkowius, Uwe'

_publ_section_title
;
 Syntheses, crystal structures, reactivity, and photochemistry of
 gold(iii) bromides bearing N-heterocyclic carbenes.
;
_journal_issue 38
_journal_name_full 'Dalton transactions (Cambridge, England : 2003)'
_journal_page_first 9899
_journal_page_last 9910
_journal_paper_doi 10.1039/c1dt11175b
_journal_volume 40
_journal_year 2011
_chemical_formula_sum 'C35 H34 Au Br3 Cl2 N4'
_chemical_formula_weight 1018.26
_space_group_crystal_system orthorhombic
_space_group_IT_number 19
_space_group_name_Hall 'P 2ac 2ab'
_space_group_name_H-M_alt 'P 21 21 21'
_symmetry_space_group_name_Hall 'P 2ac 2ab'
_symmetry_space_group_name_H-M 'P 21 21 21'
_atom_sites_solution_hydrogens geom
_atom_sites_solution_primary direct
_atom_sites_solution_secondary difmap
_audit_creation_method 'APEX2 v2010.1-2'
_cell_angle_alpha 90
_cell_angle_beta 90
_cell_angle_gamma 90
_cell_formula_units_Z 4
_cell_length_a 13.2756(19)
_cell_length_b 14.874(2)
_cell_length_c 18.914(2)
_cell_measurement_temperature 300.(2)
_cell_volume 3734.8(8)
_computing_structure_refinement 'SHELXL-97 (Sheldrick, 2008)'
_computing_structure_solution 'SHELXS-97 (Sheldrick, 2008)'
_diffrn_ambient_temperature 300.(2)
_diffrn_measured_fraction_theta_full 0.997
_diffrn_measured_fraction_theta_max 0.997
_diffrn_measurement_device_type 'SMART X2S'
_diffrn_measurement_method omega-scan
_diffrn_radiation_monochromator 'doubly curved silicon crystal'
_diffrn_radiation_source 'sealed MicroFocus tube'
_diffrn_radiation_type 'Mo K\a'
_diffrn_radiation_wavelength 0.71073
_diffrn_reflns_av_R_equivalents 0.1700
_diffrn_reflns_av_sigmaI/netI 0.0726
_diffrn_reflns_limit_h_max 11
_diffrn_reflns_limit_h_min -11
_diffrn_reflns_limit_k_max 13
_diffrn_reflns_limit_k_min -13
_diffrn_reflns_limit_l_max 16
_diffrn_reflns_limit_l_min -16
_diffrn_reflns_number 19419
_diffrn_reflns_theta_full 18.53
_diffrn_reflns_theta_max 18.53
_diffrn_reflns_theta_min 1.08
_exptl_absorpt_coefficient_mu 7.321
_exptl_absorpt_correction_T_max 0.22
_exptl_absorpt_correction_T_min 0.12
_exptl_absorpt_correction_type multi-scan
_exptl_absorpt_process_details 'SADABS V2008/1 (Bruker AXS)'
_exptl_crystal_colour yellow
_exptl_crystal_density_diffrn 1.811
_exptl_crystal_density_method 'not measured'
_exptl_crystal_description prism
_exptl_crystal_F_000 1960
_exptl_crystal_size_max 0.50
_exptl_crystal_size_mid 0.35
_exptl_crystal_size_min 0.30
_refine_diff_density_max 0.529
_refine_diff_density_min -0.483
_refine_ls_abs_structure_details 'Flack H D (1983), Acta Cryst. A39, 876-881'
_refine_ls_abs_structure_Flack 0.0(4)
_refine_ls_extinction_coef 0.00042(13)
_refine_ls_extinction_method SHELXL
_refine_ls_goodness_of_fit_ref 1.032
_refine_ls_hydrogen_treatment constr
_refine_ls_matrix_type full
_refine_ls_number_parameters 393
_refine_ls_number_reflns 1618
_refine_ls_number_restraints 0
_refine_ls_restrained_S_all 1.032
_refine_ls_R_factor_all 0.0440
_refine_ls_R_factor_gt 0.0305
_refine_ls_shift/su_max 0.000
_refine_ls_shift/su_mean 0.000
_refine_ls_structure_factor_coef Fsqd
_refine_ls_weighting_details 'calc w=1/[\s^2^(Fo^2^)+(0.0000P)^2^+0.0000P] where P=(Fo^2^+2Fc^2^)/3'
_refine_ls_weighting_scheme calc
_refine_ls_wR_factor_gt 0.0629
_refine_ls_wR_factor_ref 0.0678
_reflns_number_gt 1382
_reflns_number_total 1618
_reflns_threshold_expression >2sigma(I)
_cod_data_source_file c1dt11175b.txt
_cod_data_source_block complex7b
_cod_database_code 7016955

loop_
_space_group_symop_operation_xyz
'x, y, z'
'x+1/2, -y+1/2, -z'
'-x, y+1/2, -z+1/2'
'-x+1/2, -y, z+1/2'

loop_
_atom_site_type_symbol
_atom_site_label
_atom_site_fract_x
_atom_site_fract_y
_atom_site_fract_z
_atom_site_U_iso_or_equiv
_atom_site_adp_type
_atom_site_calc_flag
_atom_site_refinement_flags
_atom_site_occupancy
C C18 0.4999(18) 0.8620(12) 0.2836(9) 0.040(6) Uiso d . 1
N N4 0.4126(14) 0.8594(13) 0.3212(10) 0.059(5) Uani d . 1
C C20 0.428(2) 0.8024(19) 0.3793(13) 0.068(7) Uani d . 1
H H20 0.3792 0.7866 0.4124 0.082 Uiso calc R 1
C C19 0.521(2) 0.7752(15) 0.3793(11) 0.067(7) Uani d . 1
H H19 0.5519 0.7381 0.4125 0.08 Uiso calc R 1
N N3 0.5641(14) 0.8122(12) 0.3209(9) 0.055(5) Uani d . 1
C C1 0.541(2) 1.0070(14) 0.1036(11) 0.054(6) Uiso d . 1
N N2 0.4727(13) 1.0235(10) 0.0567(8) 0.045(4) Uani d . 1
C C3 0.509(2) 1.0801(14) 0.0040(9) 0.062(7) Uani d . 1
H H3 0.4733 1.1017 -0.0348 0.075 Uiso calc R 1
C C2 0.6036(19) 1.0971(14) 0.0199(13) 0.056(7) Uani d . 1
H H2 0.6488 1.1316 -0.0062 0.067 Uiso calc R 1
N N1 0.6228(14) 1.0528(13) 0.0838(9) 0.051(5) Uani d . 1
C C22 0.272(2) 0.865(2) 0.2392(14) 0.063(8) Uani d . 1
C C23 0.287(2) 0.786(3) 0.214(2) 0.098(10) Uani d . 1
H H23 0.3348 0.7488 0.2356 0.118 Uiso calc R 1
C C24 0.237(3) 0.754(3) 0.158(3) 0.132(15) Uani d . 1
H H24 0.2476 0.6942 0.1445 0.158 Uiso calc R 1
C C25 0.171(3) 0.805(5) 0.119(2) 0.16(2) Uani d . 1
H H25 0.1446 0.7858 0.0761 0.195 Uiso calc R 1
C C26 0.146(3) 0.890(4) 0.149(2) 0.16(2) Uani d . 1
H H26 0.095 0.9244 0.129 0.198 Uiso calc R 1
C C27 0.197(2) 0.920(2) 0.2054(18) 0.098(9) Uani d . 1
H H27 0.1835 0.9776 0.223 0.118 Uiso calc R 1
C C12 0.344(2) 0.9392(18) -0.0089(12) 0.066(7) Uani d . 1
C C17 0.246(2) 0.9446(19) -0.0369(17) 0.101(10) Uani d . 1
H H17 0.1957 0.9759 -0.0128 0.122 Uiso calc R 1
C C16 0.223(3) 0.902(3) -0.102(2) 0.131(17) Uani d . 1
H H16 0.1592 0.9091 -0.1215 0.158 Uiso calc R 1
C C15 0.290(4) 0.852(3) -0.137(2) 0.16(2) Uani d . 1
H H15 0.2732 0.8217 -0.1786 0.19 Uiso calc R 1
C C14 0.385(3) 0.8478(19) -0.1083(17) 0.110(11) Uani d . 1
H H14 0.4333 0.8157 -0.1334 0.132 Uiso calc R 1
C C13 0.416(2) 0.8870(16) -0.0450(14) 0.077(8) Uani d . 1
H H13 0.4804 0.879 -0.0275 0.093 Uiso calc R 1
C C5 0.799(2) 1.0033(19) 0.0702(11) 0.062(8) Uani d . 1
C C10 0.882(2) 1.050(2) 0.0431(13) 0.077(8) Uani d . 1
H H10 0.8909 1.111 0.0524 0.092 Uiso calc R 1
C C9 0.951(2) 1.003(2) 0.0019(14) 0.083(8) Uani d . 1
H H9 1.0077 1.0334 -0.0145 0.099 Uiso calc R 1
C C8 0.940(3) 0.912(2) -0.0163(15) 0.108(12) Uani d . 1
H H8 0.9854 0.8828 -0.0459 0.13 Uiso calc R 1
C C7 0.860(3) 0.870(2) 0.0117(15) 0.108(12) Uani d . 1
H H7 0.8518 0.8086 0.0025 0.13 Uiso calc R 1
C C6 0.7877(19) 0.913(2) 0.0542(13) 0.078(8) Uani d . 1
H H6 0.7326 0.8815 0.0715 0.093 Uiso calc R 1
C C29 0.7373(18) 0.8708(18) 0.2980(15) 0.057(7) Uani d . 1
C C34 0.811(2) 0.887(2) 0.2483(13) 0.090(10) Uani d . 1
H H34 0.8157 0.8478 0.2102 0.108 Uiso calc R 1
C C33 0.877(2) 0.958(3) 0.2514(18) 0.103(11) Uani d . 1
H H33 0.9213 0.9681 0.2144 0.124 Uiso calc R 1
C C32 0.877(3) 1.014(2) 0.309(2) 0.126(12) Uani d . 1
H H32 0.9219 1.0612 0.3134 0.151 Uiso calc R 1
C C31 0.808(3) 0.996(2) 0.3574(19) 0.107(11) Uani d . 1
H H31 0.8068 1.0328 0.3971 0.128 Uiso calc R 1
C C30 0.7376(18) 0.928(2) 0.3552(14) 0.071(7) Uani d . 1
H H30 0.6911 0.9212 0.3916 0.085 Uiso calc R 1
Au Au1 0.52467(6) 0.93428(5) 0.19472(3) 0.0433(3) Uani d . 1
Br Br4 0.7236(3) 0.7104(2) 0.4976(2) 0.1332(15) Uani d . 1
Br Br1 0.5388(2) 0.79564(15) 0.12794(10) 0.0657(7) Uani d . 1
Br Br2 0.51185(18) 1.07377(14) 0.25972(9) 0.0684(7) Uani d . 1
C C11 0.3685(17) 0.9877(14) 0.0563(11) 0.059(6) Uiso d . 1
H H11A 0.36 0.9475 0.0962 0.071 Uiso calc R 1
H H11B 0.3216 1.0372 0.0621 0.071 Uiso calc R 1
C C4 0.7229(17) 1.0513(17) 0.1142(11) 0.066(7) Uani d . 1
H H4A 0.7195 1.0226 0.1602 0.079 Uiso calc R 1
H H4B 0.7452 1.1127 0.1213 0.079 Uiso calc R 1
C C28 0.6663(19) 0.7901(15) 0.3000(11) 0.061(6) Uani d . 1
H H28A 0.6646 0.7627 0.2535 0.074 Uiso calc R 1
H H28B 0.6931 0.746 0.3327 0.074 Uiso calc R 1
C C21 0.3184(16) 0.9022(14) 0.3048(14) 0.063(6) Uani d . 1
H H21A 0.3294 0.9662 0.2987 0.076 Uiso calc R 1
H H21B 0.2723 0.8941 0.3441 0.076 Uiso calc R 1
C C35 0.943(2) 0.7286(16) 0.3786(15) 0.150(17) Uani d . 1
H H35A 0.9628 0.7089 0.4255 0.18 Uiso calc R 1
H H35B 0.8932 0.776 0.3813 0.18 Uiso calc R 1
Cl Cl2 1.0553(11) 0.7582(13) 0.3195(11) 0.353(11) Uani d . 1
Cl Cl1 0.9098(12) 0.6430(11) 0.3243(12) 0.325(9) Uani d . 1

loop_
_atom_site_aniso_label
_atom_site_aniso_U_11
_atom_site_aniso_U_22
_atom_site_aniso_U_33
_atom_site_aniso_U_12
_atom_site_aniso_U_13
_atom_site_aniso_U_23
N4 0.032(14) 0.079(15) 0.066(15) -0.010(11) -0.010(11) 0.008(13)
C20 0.039(19) 0.10(2) 0.068(19) -0.010(17) 0.012(17) 0.016(17)
C19 0.06(2) 0.10(2) 0.040(15) -0.02(2) -0.004(19) 0.046(13)
N3 0.036(14) 0.081(14) 0.048(13) 0.005(11) 0.007(10) 0.013(11)
N2 0.037(11) 0.042(10) 0.055(10) -0.013(10) 0.005(11) 0.005(8)
C3 0.09(2) 0.062(17) 0.039(13) 0.027(17) 0.009(14) 0.019(12)
C2 0.038(18) 0.058(18) 0.072(19) -0.014(14) 0.018(14) -0.019(15)
N1 0.046(15) 0.072(14) 0.036(11) 0.009(13) -0.007(10) -0.019(11)
C22 0.05(2) 0.06(2) 0.08(2) -0.013(19) 0.011(16) -0.01(2)
C23 0.06(2) 0.12(4) 0.11(3) -0.04(2) -0.01(2) 0.01(2)
C24 0.12(4) 0.13(3) 0.14(4) -0.02(3) -0.02(3) 0.00(3)
C25 0.10(4) 0.31(7) 0.08(3) -0.12(4) 0.01(3) -0.06(4)
C26 0.09(3) 0.31(7) 0.09(3) 0.01(4) 0.01(2) -0.02(3)
C27 0.10(2) 0.11(2) 0.08(2) 0.04(2) 0.008(18) -0.02(2)
C12 0.045(19) 0.060(18) 0.093(18) -0.029(17) 0.016(16) 0.004(17)
C17 0.05(2) 0.09(2) 0.16(3) -0.039(19) -0.040(19) 0.05(2)
C16 0.15(4) 0.15(4) 0.09(3) -0.08(3) -0.06(3) 0.00(2)
C15 0.25(7) 0.10(3) 0.13(4) -0.11(4) -0.10(4) 0.03(3)
C14 0.12(3) 0.11(3) 0.09(3) -0.04(2) -0.03(2) 0.00(2)
C13 0.08(2) 0.068(19) 0.082(19) -0.023(18) -0.027(18) 0.000(15)
C5 0.07(3) 0.07(2) 0.040(15) -0.01(2) -0.020(15) 0.000(15)
C10 0.048(18) 0.09(2) 0.087(18) 0.01(2) 0.021(14) -0.011(19)
C9 0.05(2) 0.11(3) 0.087(18) -0.01(2) 0.006(18) 0.015(17)
C8 0.11(3) 0.11(3) 0.11(2) 0.02(2) 0.06(2) 0.01(2)
C7 0.16(3) 0.10(3) 0.07(2) 0.08(3) -0.01(2) -0.021(19)
C6 0.059(19) 0.09(3) 0.082(18) 0.007(19) 0.021(15) -0.018(17)
C29 0.06(2) 0.07(2) 0.040(15) 0.042(16) -0.005(17) -0.015(17)
C34 0.07(2) 0.15(3) 0.048(19) 0.00(2) 0.015(18) 0.010(17)
C33 0.04(2) 0.15(3) 0.12(3) -0.03(2) 0.011(19) 0.05(3)
C32 0.13(4) 0.13(3) 0.12(3) -0.04(2) -0.03(3) -0.01(3)
C31 0.14(4) 0.07(3) 0.10(3) -0.01(3) 0.01(3) -0.02(2)
C30 0.067(19) 0.067(19) 0.08(2) -0.023(19) 0.021(14) 0.01(2)
Au1 0.0403(5) 0.0450(5) 0.0445(5) 0.0027(5) 0.0047(4) 0.0035(4)
Br4 0.138(3) 0.085(2) 0.177(3) -0.045(2) -0.101(3) 0.035(3)
Br1 0.0830(19) 0.0465(13) 0.0676(13) 0.0016(16) 0.0075(15) -0.0024(12)
Br2 0.0869(19) 0.0556(14) 0.0626(12) -0.0009(18) 0.0139(13) -0.0105(12)
C4 0.046(18) 0.070(19) 0.081(15) -0.011(16) 0.031(16) -0.016(16)
C28 0.08(2) 0.054(17) 0.054(15) 0.003(16) -0.026(16) 0.015(15)
C21 0.030(16) 0.063(18) 0.097(18) 0.002(13) 0.005(15) -0.017(17)
C35 0.21(4) 0.07(2) 0.17(3) 0.09(2) -0.16(3) -0.090(19)
Cl2 0.188(14) 0.46(3) 0.41(2) -0.022(16) 0.042(16) 0.19(2)
Cl1 0.255(17) 0.252(16) 0.47(3) 0.029(13) -0.112(18) -0.081(18)

loop_
_atom_type_symbol
_atom_type_description
_atom_type_scat_dispersion_real
_atom_type_scat_dispersion_imag
_atom_type_scat_source
C C 0.0033 0.0016 'International Tables Vol C Tables 4.2.6.8 and 6.1.1.4'
H H 0.0000 0.0000 'International Tables Vol C Tables 4.2.6.8 and 6.1.1.4'
N N 0.0061 0.0033 'International Tables Vol C Tables 4.2.6.8 and 6.1.1.4'
Br Br -0.2901 2.4595 'International Tables Vol C Tables 4.2.6.8 and 6.1.1.4'
Au Au -2.0133 8.8022 'International Tables Vol C Tables 4.2.6.8 and 6.1.1.4'
Cl Cl 0.1484 0.1585 'International Tables Vol C Tables 4.2.6.8 and 6.1.1.4'

loop_
_geom_angle_atom_site_label_1
_geom_angle_atom_site_label_2
_geom_angle_atom_site_label_3
_geom_angle
N3 C18 N4 104.6(16)
N3 C18 Au1 129.3(17)
N4 C18 Au1 126.0(17)
C18 N4 C20 107.7(19)
C18 N4 C21 128.(2)
C20 N4 C21 124.(2)
C19 C20 N4 109.(2)
C19 C20 H20 125.5
N4 C20 H20 125.5
C20 C19 N3 106.(2)
C20 C19 H19 127.1
N3 C19 H19 127.1
C18 N3 C19 112.8(18)
C18 N3 C28 125.4(18)
C19 N3 C28 122.(2)
N2 C1 N1 106.3(17)
N2 C1 Au1 128.(2)
N1 C1 Au1 126.(2)
C1 N2 C3 111.5(19)
C1 N2 C11 126.0(19)
C3 N2 C11 122.5(19)
C2 C3 N2 106.5(18)
C2 C3 H3 126.8
N2 C3 H3 126.8
C3 C2 N1 106.2(19)
C3 C2 H2 126.9
N1 C2 H2 126.9
C1 N1 C2 109.5(17)
C1 N1 C4 129.(2)
C2 N1 C4 121.(2)
C23 C22 C27 118.(3)
C23 C22 C21 126.(3)
C27 C22 C21 116.(3)
C22 C23 C24 123.(4)
C22 C23 H23 118.6
C24 C23 H23 118.6
C23 C24 C25 123.(4)
C23 C24 H24 118.6
C25 C24 H24 118.6
C24 C25 C26 116.(4)
C24 C25 H25 122.2
C26 C25 H25 122.2
C27 C26 C25 120.(4)
C27 C26 H26 120.0
C25 C26 H26 120.0
C26 C27 C22 120.(3)
C26 C27 H27 119.8
C22 C27 H27 119.8
C13 C12 C17 118.(2)
C13 C12 C11 122.(2)
C17 C12 C11 120.(3)
C12 C17 C16 120.(3)
C12 C17 H17 120.2
C16 C17 H17 120.2
C15 C16 C17 123.(5)
C15 C16 H16 118.6
C17 C16 H16 118.6
C16 C15 C14 116.(5)
C16 C15 H15 122.0
C14 C15 H15 122.0
C15 C14 C13 126.(4)
C15 C14 H14 116.9
C13 C14 H14 116.9
C14 C13 C12 117.(2)
C14 C13 H13 121.5
C12 C13 H13 121.5
C6 C5 C10 119.(3)
C6 C5 C4 121.(3)
C10 C5 C4 120.(2)
C9 C10 C5 118.(3)
C9 C10 H10 120.9
C5 C10 H10 120.9
C10 C9 C8 124.(3)
C10 C9 H9 118.2
C8 C9 H9 118.2
C7 C8 C9 116.(3)
C7 C8 H8 122.0
C9 C8 H8 122.0
C8 C7 C6 123.(3)
C8 C7 H7 118.5
C6 C7 H7 118.5
C5 C6 C7 120.(3)
C5 C6 H6 120.1
C7 C6 H6 120.1
C34 C29 C30 115.(3)
C34 C29 C28 126.(3)
C30 C29 C28 118.(2)
C33 C34 C29 124.(3)
C33 C34 H34 118.0
C29 C34 H34 118.0
C32 C33 C34 120.(3)
C32 C33 H33 119.9
C34 C33 H33 119.9
C31 C32 C33 115.(3)
C31 C32 H32 122.3
C33 C32 H32 122.3
C32 C31 C30 127.(3)
C32 C31 H31 116.7
C30 C31 H31 116.7
C31 C30 C29 119.(2)
C31 C30 H30 120.7
C29 C30 H30 120.7
C18 Au1 C1 176.5(12)
C18 Au1 Br2 91.3(5)
C1 Au1 Br2 89.0(6)
C18 Au1 Br1 89.6(5)
C1 Au1 Br1 90.1(6)
Br2 Au1 Br1 179.08(9)
C12 C11 N2 112.8(17)
C12 C11 H11A 109.0
N2 C11 H11A 109.0
C12 C11 H11B 109.0
N2 C11 H11B 109.0
H11A C11 H11B 107.8
N1 C4 C5 114.1(18)
N1 C4 H4A 108.7
C5 C4 H4A 108.7
N1 C4 H4B 108.7
C5 C4 H4B 108.7
H4A C4 H4B 107.6
N3 C28 C29 113.9(18)
N3 C28 H28A 108.8
C29 C28 H28A 108.8
N3 C28 H28B 108.8
C29 C28 H28B 108.8
H28A C28 H28B 107.7
N4 C21 C22 112.(2)
N4 C21 H21A 109.3
C22 C21 H21A 109.3
N4 C21 H21B 109.3
C22 C21 H21B 109.3
H21A C21 H21B 107.9
Cl1 C35 Cl2 91.3(16)
Cl1 C35 H35A 113.4
Cl2 C35 H35A 113.4
Cl1 C35 H35B 113.4
Cl2 C35 H35B 113.4
H35A C35 H35B 110.7

loop_
_geom_bond_atom_site_label_1
_geom_bond_atom_site_label_2
_geom_bond_distance
C18 N3 1.33(2)
C18 N4 1.36(2)
C18 Au1 2.022(19)
N4 C20 1.40(3)
N4 C21 1.44(2)
C20 C19 1.30(3)
C20 H20 0.93
C19 N3 1.36(2)
C19 H19 0.93
N3 C28 1.45(2)
C1 N2 1.29(2)
C1 N1 1.34(2)
C1 Au1 2.05(2)
N2 C3 1.39(2)
N2 C11 1.48(2)
C3 C2 1.32(3)
C3 H3 0.93
C2 N1 1.40(2)
C2 H2 0.93
N1 C4 1.45(2)
C22 C23 1.29(3)
C22 C27 1.45(3)
C22 C21 1.49(3)
C23 C24 1.34(4)
C23 H23 0.93
C24 C25 1.38(5)
C24 H24 0.93
C25 C26 1.42(5)
C25 H25 0.93
C26 C27 1.34(4)
C26 H26 0.93
C27 H27 0.93
C12 C13 1.40(3)
C12 C17 1.41(3)
C12 C11 1.46(3)
C17 C16 1.42(4)
C17 H17 0.93
C16 C15 1.33(5)
C16 H16 0.93
C15 C14 1.38(5)
C15 H15 0.93
C14 C13 1.39(3)
C14 H14 0.93
C13 H13 0.93
C5 C6 1.38(3)
C5 C10 1.40(3)
C5 C4 1.49(3)
C10 C9 1.39(3)
C10 H10 0.93
C9 C8 1.40(3)
C9 H9 0.93
C8 C7 1.34(4)
C8 H8 0.93
C7 C6 1.41(3)
C7 H7 0.93
C6 H6 0.93
C29 C34 1.37(3)
C29 C30 1.38(3)
C29 C28 1.53(3)
C34 C33 1.37(3)
C34 H34 0.93
C33 C32 1.37(4)
C33 H33 0.93
C32 C31 1.32(4)
C32 H32 0.93
C31 C30 1.37(3)
C31 H31 0.93
C30 H30 0.93
Au1 Br2 2.418(2)
Au1 Br1 2.425(2)
C11 H11A 0.97
C11 H11B 0.97
C4 H4A 0.97
C4 H4B 0.97
C28 H28A 0.97
C28 H28B 0.97
C21 H21A 0.97
C21 H21B 0.97
C35 Cl1 1.70(2)
C35 Cl2 1.91(4)
C35 H35A 0.97
C35 H35B 0.97
